data_2224909
loop_
_publ_author_name
'Hung, Wong W.'
'Hassan, Ibrahim N.'
'Yamin, Bohari M.'
'Kassim, Mohammad B.'

_publ_section_title
;
 1,1'-Diphenyl-3,3'-(<i>p</i>-phenylenedicarbonyl)dithiourea
;
_journal_coeditor_code CI5010
_journal_issue 2
_journal_name_full 'Acta Crystallographica Section E'
_journal_page_first o314
_journal_paper_doi 10.1107/S1600536809055834
_journal_volume 66
_journal_year 2010
_chemical_formula_iupac 'C22 H18 N4 O2 S2'
_chemical_formula_moiety 'C22 H18 N4 O2 S2'
_chemical_formula_sum 'C22 H18 N4 O2 S2'
_chemical_formula_weight 434.52
_chemical_name_systematic
;
1,1'-Diphenyl-3,3'-(<i>p</i>-phenylenedicarbonyl)dithiourea
;
_space_group_IT_number 2
_symmetry_cell_setting triclinic
_symmetry_space_group_name_Hall '-P 1'
_symmetry_space_group_name_H-M 'P -1'
_atom_sites_solution_hydrogens geom
_atom_sites_solution_primary direct
_atom_sites_solution_secondary difmap
_audit_creation_method SHELXL-97
_cell_angle_alpha 75.961(10)
_cell_angle_beta 87.000(8)
_cell_angle_gamma 89.861(8)
_cell_formula_units_Z 1
_cell_length_a 5.769(2)
_cell_length_b 7.919(3)
_cell_length_c 11.534(4)
_cell_measurement_reflns_used 1272
_cell_measurement_temperature 273(2)
_cell_measurement_theta_max 24.99
_cell_measurement_theta_min 1.82
_cell_volume 510.5(3)
_computing_cell_refinement 'SAINT (Bruker, 2000)'
_computing_data_collection 'SMART (Bruker, 2000)'
_computing_data_reduction 'SAINT (Bruker, 2000)'
_computing_molecular_graphics 'SHELXTL (Sheldrick, 2008)'
_computing_publication_material 'SHELXTL (Sheldrick, 2008) and PLATON (Spek, 2009)'
_computing_structure_refinement 'SHELXL97 (Sheldrick, 2008)'
_computing_structure_solution 'SHELXS97 (Sheldrick, 2008)'
_diffrn_ambient_temperature 273(2)
_diffrn_measured_fraction_theta_full 1.000
_diffrn_measured_fraction_theta_max 1.000
_diffrn_measurement_device_type
;
Bruker SMART APEX CCD area-detector diffractometer
;
_diffrn_measurement_method '\w scan'
_diffrn_radiation_monochromator graphite
_diffrn_radiation_source 'fine-focus sealed tube'
_diffrn_radiation_type MoK\a
_diffrn_radiation_wavelength 0.71073
_diffrn_reflns_av_R_equivalents 0.0302
_diffrn_reflns_av_sigmaI/netI 0.0335
_diffrn_reflns_limit_h_max 6
_diffrn_reflns_limit_h_min -6
_diffrn_reflns_limit_k_max 9
_diffrn_reflns_limit_k_min -9
_diffrn_reflns_limit_l_max 13
_diffrn_reflns_limit_l_min -13
_diffrn_reflns_number 5484
_diffrn_reflns_theta_full 24.99
_diffrn_reflns_theta_max 24.99
_diffrn_reflns_theta_min 1.82
_diffrn_standards_number 0
_exptl_absorpt_coefficient_mu 0.288
_exptl_absorpt_correction_T_max 0.9857
_exptl_absorpt_correction_T_min 0.9367
_exptl_absorpt_correction_type multi-scan
_exptl_absorpt_process_details '(SADABS; Bruker, 2000)'
_exptl_crystal_colour Yellow
_exptl_crystal_density_diffrn 1.413
_exptl_crystal_density_method 'not measured'
_exptl_crystal_description Plate
_exptl_crystal_F_000 226
_exptl_crystal_size_max 0.23
_exptl_crystal_size_mid 0.11
_exptl_crystal_size_min 0.05
_refine_diff_density_max 0.252
_refine_diff_density_min -0.163
_refine_ls_extinction_method none
_refine_ls_goodness_of_fit_ref 1.132
_refine_ls_hydrogen_treatment constr
_refine_ls_matrix_type full
_refine_ls_number_parameters 136
_refine_ls_number_reflns 1809
_refine_ls_number_restraints 0
_refine_ls_restrained_S_all 1.137
_refine_ls_R_factor_all 0.0648
_refine_ls_R_factor_gt 0.0505
_refine_ls_shift/su_max 0.001
_refine_ls_shift/su_mean 0.000
_refine_ls_structure_factor_coef Fsqd
_refine_ls_weighting_details 'calc w=1/[\s^2^(Fo^2^)+(0.0449P)^2^+0.1485P] where P=(Fo^2^+2Fc^2^)/3'
_refine_ls_weighting_scheme calc
_refine_ls_wR_factor_gt 0.1079
_refine_ls_wR_factor_ref 0.1131
_reflns_number_gt 1503
_reflns_number_total 1809
_reflns_threshold_expression I>2\s(I)
_cod_data_source_file ci5010.cif
_cod_data_source_block I
_cod_depositor_comments
;
The following automatic conversions were performed:
'_symmetry_cell_setting' value 'Triclinic' changed to 'triclinic'
according to '/home/saulius/struct/CIF-dictionaries/cif_core.dic'
dictionary named 'cif_core.dic' version 2.4.1 from 2010-06-29.

Automatic conversion script
Id: cif_fix_enum 1527 2010-12-29 10:47:43Z saulius 

The following automatic conversions were performed:

'_symmetry_cell_setting' value 'Triclinic' changed to 'triclinic'
according to /home/saulius/struct/CIF-dictionaries/cif_core.dic
dictionary named 'cif_core.dic' version 2.4.1 from 2010-06-29.

Automatic conversion script
Id: cif_fix_values 1715 2011-07-08 13:25:40Z adriana 
;
_cod_database_code 2224909
_cod_database_fobs_code 2224909

loop_
_symmetry_equiv_pos_as_xyz
'x, y, z'
'-x, -y, -z'

loop_
_atom_site_type_symbol
_atom_site_label
_atom_site_fract_x
_atom_site_fract_y
_atom_site_fract_z
_atom_site_U_iso_or_equiv
_atom_site_adp_type
_atom_site_calc_flag
_atom_site_refinement_flags
_atom_site_occupancy
_atom_site_disorder_assembly
_atom_site_disorder_group
S S1 0.32753(13) 0.52539(9) 0.65718(6) 0.0563(3) Uani d . 1 . .
N N1 0.2814(3) 0.2027(3) 0.79479(17) 0.0451(5) Uani d . 1 . .
H H1A 0.3202 0.0953 0.8057 0.054 Uiso calc R 1 . .
N N2 0.5449(3) 0.2421(2) 0.63257(16) 0.0402(5) Uani d . 1 . .
H H2A 0.6037 0.3126 0.5690 0.048 Uiso calc R 1 . .
O O1 0.5453(3) -0.0411(2) 0.73721(17) 0.0647(6) Uani d . 1 . .
C C1 0.1594(5) 0.1854(3) 1.0006(2) 0.0506(7) Uani d . 1 . .
H H1B 0.2946 0.1251 1.0236 0.061 Uiso calc R 1 . .
C C2 -0.0015(5) 0.2172(4) 1.0865(2) 0.0580(8) Uani d . 1 . .
H H2B 0.0274 0.1796 1.1672 0.070 Uiso calc R 1 . .
C C3 -0.2010(5) 0.3030(4) 1.0531(3) 0.0570(8) Uani d . 1 . .
H H3A -0.3086 0.3232 1.1111 0.068 Uiso calc R 1 . .
C C4 -0.2439(5) 0.3599(4) 0.9342(3) 0.0582(8) Uani d . 1 . .
H H4A -0.3807 0.4184 0.9119 0.070 Uiso calc R 1 . .
C C5 -0.0854(4) 0.3310(3) 0.8470(2) 0.0504(7) Uani d . 1 . .
H H5A -0.1148 0.3696 0.7664 0.060 Uiso calc R 1 . .
C C6 0.1173(4) 0.2439(3) 0.8812(2) 0.0413(6) Uani d . 1 . .
C C7 0.3798(4) 0.3128(3) 0.6997(2) 0.0392(6) Uani d . 1 . .
C C8 0.6254(4) 0.0747(3) 0.6550(2) 0.0416(6) Uani d . 1 . .
C C9 0.8197(4) 0.0410(3) 0.5729(2) 0.0366(5) Uani d . 1 . .
C C10 0.9840(4) 0.1665(3) 0.5176(2) 0.0424(6) Uani d . 1 . .
H H10A 0.9741 0.2781 0.5300 0.051 Uiso calc R 1 . .
C C11 1.1621(4) 0.1265(3) 0.4442(2) 0.0420(6) Uani d . 1 . .
H H11A 1.2700 0.2117 0.4063 0.063 Uiso calc R 1 . .

loop_
_atom_site_aniso_label
_atom_site_aniso_U_11
_atom_site_aniso_U_22
_atom_site_aniso_U_33
_atom_site_aniso_U_12
_atom_site_aniso_U_13
_atom_site_aniso_U_23
S1 0.0734(5) 0.0418(4) 0.0480(4) 0.0108(3) 0.0225(3) -0.0049(3)
N1 0.0520(13) 0.0393(11) 0.0402(12) 0.0059(9) 0.0153(10) -0.0063(9)
N2 0.0425(11) 0.0406(11) 0.0337(11) 0.0043(9) 0.0123(9) -0.0046(9)
O1 0.0729(13) 0.0485(11) 0.0597(12) 0.0131(9) 0.0335(10) 0.0042(10)
C1 0.0528(16) 0.0529(16) 0.0418(15) 0.0031(13) 0.0062(12) -0.0049(12)
C2 0.0677(19) 0.0633(19) 0.0397(15) -0.0032(15) 0.0129(13) -0.0097(13)
C3 0.0584(18) 0.0592(18) 0.0540(18) -0.0055(14) 0.0247(14) -0.0205(14)
C4 0.0433(16) 0.0655(19) 0.067(2) 0.0032(13) 0.0102(14) -0.0221(15)
C5 0.0451(15) 0.0641(18) 0.0419(15) 0.0022(13) 0.0032(12) -0.0137(13)
C6 0.0410(14) 0.0391(14) 0.0430(14) -0.0015(11) 0.0105(11) -0.0110(11)
C7 0.0384(13) 0.0445(14) 0.0346(13) 0.0039(11) 0.0027(10) -0.0106(11)
C8 0.0419(14) 0.0419(14) 0.0386(14) 0.0050(11) 0.0056(11) -0.0070(12)
C9 0.0368(13) 0.0406(13) 0.0318(12) 0.0052(10) -0.0009(10) -0.0079(10)
C10 0.0437(14) 0.0376(14) 0.0462(15) 0.0032(11) 0.0040(11) -0.0124(11)
C11 0.0391(13) 0.0401(14) 0.0439(14) -0.0001(10) 0.0086(11) -0.0068(11)

loop_
_atom_type_symbol
_atom_type_description
_atom_type_scat_dispersion_real
_atom_type_scat_dispersion_imag
_atom_type_scat_source
C C 0.0033 0.0016 'International Tables Vol C Tables 4.2.6.8 and 6.1.1.4'
H H 0.0000 0.0000 'International Tables Vol C Tables 4.2.6.8 and 6.1.1.4'
N N 0.0061 0.0033 'International Tables Vol C Tables 4.2.6.8 and 6.1.1.4'
O O 0.0106 0.0060 'International Tables Vol C Tables 4.2.6.8 and 6.1.1.4'
S S 0.1246 0.1234 'International Tables Vol C Tables 4.2.6.8 and 6.1.1.4'

loop_
_geom_angle_atom_site_label_1
_geom_angle_atom_site_label_2
_geom_angle_atom_site_label_3
_geom_angle_site_symmetry_1
_geom_angle_site_symmetry_3
_geom_angle
_geom_angle_publ_flag
C7 N1 C6 . . 126.8(2) ?
C7 N1 H1A . . 116.6 ?
C6 N1 H1A . . 116.6 ?
C8 N2 C7 . . 128.3(2) ?
C8 N2 H2A . . 115.8 ?
C7 N2 H2A . . 115.8 ?
C6 C1 C2 . . 119.5(3) ?
C6 C1 H1B . . 120.2 ?
C2 C1 H1B . . 120.2 ?
C3 C2 C1 . . 120.4(3) ?
C3 C2 H2B . . 119.8 ?
C1 C2 H2B . . 119.8 ?
C2 C3 C4 . . 120.1(2) ?
C2 C3 H3A . . 119.9 ?
C4 C3 H3A . . 119.9 ?
C3 C4 C5 . . 120.6(3) ?
C3 C4 H4A . . 119.7 ?
C5 C4 H4A . . 119.7 ?
C6 C5 C4 . . 119.2(3) ?
C6 C5 H5A . . 120.4 ?
C4 C5 H5A . . 120.4 ?
C1 C6 C5 . . 120.3(2) ?
C1 C6 N1 . . 118.3(2) ?
C5 C6 N1 . . 121.3(2) ?
N1 C7 N2 . . 115.9(2) ?
N1 C7 S1 . . 125.62(18) ?
N2 C7 S1 . . 118.42(17) ?
O1 C8 N2 . . 122.6(2) ?
O1 C8 C9 . . 121.2(2) ?
N2 C8 C9 . . 116.2(2) ?
C10 C9 C11 . 2_756 119.5(2) ?
C10 C9 C8 . . 123.1(2) ?
C11 C9 C8 2_756 . 117.4(2) ?
C11 C10 C9 . . 120.3(2) ?
C11 C10 H10A . . 119.8 ?
C9 C10 H10A . . 119.8 ?
C10 C11 C9 . 2_756 120.1(2) ?
C10 C11 H11A . . 119.9 ?
C9 C11 H11A 2_756 . 119.9 ?

loop_
_geom_bond_atom_site_label_1
_geom_bond_atom_site_label_2
_geom_bond_site_symmetry_2
_geom_bond_distance
_geom_bond_publ_flag
S1 C7 . 1.667(2) ?
N1 C7 . 1.327(3) ?
N1 C6 . 1.433(3) ?
N1 H1A . 0.86 ?
N2 C8 . 1.373(3) ?
N2 C7 . 1.396(3) ?
N2 H2A . 0.86 ?
O1 C8 . 1.220(3) ?
C1 C6 . 1.376(4) ?
C1 C2 . 1.389(4) ?
C1 H1B . 0.93 ?
C2 C3 . 1.361(4) ?
C2 H2B . 0.93 ?
C3 C4 . 1.372(4) ?
C3 H3A . 0.93 ?
C4 C5 . 1.383(3) ?
C4 H4A . 0.93 ?
C5 C6 . 1.383(3) ?
C5 H5A . 0.93 ?
C8 C9 . 1.495(3) ?
C9 C10 . 1.388(3) ?
C9 C11 2_756 1.390(3) ?
C10 C11 . 1.382(3) ?
C10 H10A . 0.93 ?
C11 C9 2_756 1.390(3) ?
C11 H11A . 0.93 ?

loop_
_geom_hbond_atom_site_label_D
_geom_hbond_atom_site_label_H
_geom_hbond_atom_site_label_A
_geom_hbond_site_symmetry_D
_geom_hbond_site_symmetry_H
_geom_hbond_site_symmetry_A
_geom_hbond_distance_DH
_geom_hbond_distance_HA
_geom_hbond_distance_DA
_geom_hbond_angle_DHA
_geom_hbond_publ_flag
N1 H1A O1 . . 1_555 0.86 1.94 2.644(3) 138 yes
N2 H2A S1 . . 2_666 0.86 2.62 3.446(3) 160 yes
